data_4036966
loop_
_publ_author_name
'Sharada, Duddu S.'
'Shinde, Anand H.'
'Patel, Srilaxmi M.'
'Vidyacharan, Shinde'

_publ_section_title
;
 Scaffold Diversity through a Branching Double-Annulation Cascade
 Strategy: Iminium-Induced One-Pot Synthesis of Diverse Fused
 Tetrahydroisoquinoline Scaffolds.
;
_journal_issue 15
_journal_name_full 'The Journal of organic chemistry'
_journal_page_first 6463
_journal_page_last 6471
_journal_paper_doi 10.1021/acs.joc.6b01096
_journal_volume 81
_journal_year 2016
_chemical_formula_moiety 'C23 H19 Cl N2 O'
_chemical_formula_sum 'C23 H19 Cl N2 O'
_chemical_formula_weight 374.87
_chemical_name_systematic 5-benzyl-8-chloro-12,13-dihydro-4bH-isoquinolino[2,1-a]quinazolin-6(5H)-one
_space_group_crystal_system monoclinic
_space_group_IT_number 14
_space_group_name_Hall '-P 2yn'
_space_group_name_H-M_alt 'P 1 21/n 1'
_symmetry_Int_Tables_number 14
_atom_sites_solution_primary direct
_audit_creation_date 2016-05-06
_audit_creation_method
;
Olex2 1.2
(compiled 2016.02.19 svn.r3266 for OlexSys, GUI svn.r5155)
;
_cell_angle_alpha 90
_cell_angle_beta 96.255(4)
_cell_angle_gamma 90
_cell_formula_units_Z 4
_cell_length_a 13.3763(7)
_cell_length_b 9.9725(5)
_cell_length_c 14.0504(7)
_cell_measurement_reflns_used 2436
_cell_measurement_temperature 300
_cell_measurement_theta_max 70.6371
_cell_measurement_theta_min 3.1615
_cell_volume 1863.10(16)
_computing_cell_refinement
;
CrysAlisPro, Agilent Technologies,
Version 1.171.35.19 (release 27-10-2011 CrysAlis171 .NET)
(compiled Oct 27 2011,15:02:11)
;
_computing_data_collection
;
CrysAlisPro, Agilent Technologies,
Version 1.171.35.19 (release 27-10-2011 CrysAlis171 .NET)
(compiled Oct 27 2011,15:02:11)
;
_computing_data_reduction
;
CrysAlisPro, Agilent Technologies,
Version 1.171.35.19 (release 27-10-2011 CrysAlis171 .NET)
(compiled Oct 27 2011,15:02:11)
;
_computing_molecular_graphics 'Olex2 (Dolomanov et al., 2009)'
_computing_publication_material 'Olex2 (Dolomanov et al., 2009)'
_computing_structure_refinement 'olex2.refine (Bourhis et al., 2015)'
_computing_structure_solution 'SIR2004 (Burla et al., 2007)'
_diffrn_ambient_temperature 300
_diffrn_detector_area_resol_mean 16.1293
_diffrn_measured_fraction_theta_full 0.9794
_diffrn_measured_fraction_theta_max 0.9794
_diffrn_measurement_details
;
#__ type_ start__ end____ width___ exp.time_
  1 omega  -79.00  -54.00   1.0000    1.5000
omega____ theta____ kappa____ phi______ frames
    -      -33.5000  178.0000   90.0000 25

#__ type_ start__ end____ width___ exp.time_
  2 omega  -98.00  -62.00   1.0000    1.5000
omega____ theta____ kappa____ phi______ frames
    -      -33.5000  -57.0000   30.0000 36

#__ type_ start__ end____ width___ exp.time_
  3 omega -106.00  -81.00   1.0000    1.5000
omega____ theta____ kappa____ phi______ frames
    -      -33.5000  178.0000   90.0000 25

#__ type_ start__ end____ width___ exp.time_
  4 omega  -86.00  -42.00   1.0000    1.5000
omega____ theta____ kappa____ phi______ frames
    -      -33.5000  125.0000  -60.0000 44

#__ type_ start__ end____ width___ exp.time_
  5 omega  -60.00  -23.00   1.0000    1.5000
omega____ theta____ kappa____ phi______ frames
    -      -33.5000  -57.0000   30.0000 37

#__ type_ start__ end____ width___ exp.time_
  6 omega   42.00  119.00   1.0000    1.5000
omega____ theta____ kappa____ phi______ frames
    -       54.0000   38.0000   90.0000 77

#__ type_ start__ end____ width___ exp.time_
  7 omega   34.00  124.00   1.0000    1.5000
omega____ theta____ kappa____ phi______ frames
    -       54.0000   38.0000    0.0000 90

#__ type_ start__ end____ width___ exp.time_
  8 omega   25.00  108.00   1.0000    1.5000
omega____ theta____ kappa____ phi______ frames
    -       54.0000 -125.0000 -150.0000 83

#__ type_ start__ end____ width___ exp.time_
  9 omega   46.00  136.00   1.0000    1.5000
omega____ theta____ kappa____ phi______ frames
    -      108.0000  -77.0000 -120.0000 90

#__ type_ start__ end____ width___ exp.time_
 10 omega   37.00   62.00   1.0000    1.5000
omega____ theta____ kappa____ phi______ frames
    -      108.0000  -38.0000 -120.0000 25

#__ type_ start__ end____ width___ exp.time_
 11 omega   41.00   89.00   1.0000    1.5000
omega____ theta____ kappa____ phi______ frames
    -      108.0000  -25.0000 -180.0000 48

#__ type_ start__ end____ width___ exp.time_
 12 omega   89.00  169.00   1.0000    1.5000
omega____ theta____ kappa____ phi______ frames
    -      108.0000   50.0000   90.0000 80

#__ type_ start__ end____ width___ exp.time_
 13 omega  104.00  176.00   1.0000    1.5000
omega____ theta____ kappa____ phi______ frames
    -      108.0000   63.0000  -30.0000 72

#__ type_ start__ end____ width___ exp.time_
 14 omega   39.00   86.00   1.0000    1.5000
omega____ theta____ kappa____ phi______ frames
    -      108.0000  -38.0000   90.0000 47

#__ type_ start__ end____ width___ exp.time_
 15 omega   59.00  106.00   1.0000    1.5000
omega____ theta____ kappa____ phi______ frames
    -      108.0000  -63.0000   60.0000 47

#__ type_ start__ end____ width___ exp.time_
 16 omega   38.00   93.00   1.0000    1.5000
omega____ theta____ kappa____ phi______ frames
    -      108.0000  -38.0000  -30.0000 55

#__ type_ start__ end____ width___ exp.time_
 17 omega   39.00   73.00   1.0000    1.5000
omega____ theta____ kappa____ phi______ frames
    -      108.0000  -50.0000 -180.0000 34
;
_diffrn_measurement_device_type 'SuperNova, Dual, Cu at zero, Eos'
_diffrn_measurement_method '\w scans'
_diffrn_orient_matrix_UB_11 0.1054478000
_diffrn_orient_matrix_UB_12 -0.0071661000
_diffrn_orient_matrix_UB_13 -0.0343093000
_diffrn_orient_matrix_UB_21 -0.0194909000
_diffrn_orient_matrix_UB_22 0.1339550000
_diffrn_orient_matrix_UB_23 -0.0535205000
_diffrn_orient_matrix_UB_31 0.0438220000
_diffrn_orient_matrix_UB_32 0.0767441000
_diffrn_orient_matrix_UB_33 0.0900809000
_diffrn_radiation_monochromator mirror
_diffrn_radiation_type 'Cu K\a'
_diffrn_radiation_wavelength 1.54184
_diffrn_reflns_av_R_equivalents 0.0287
_diffrn_reflns_av_unetI/netI 0.0343
_diffrn_reflns_limit_h_max 16
_diffrn_reflns_limit_h_min -16
_diffrn_reflns_limit_k_max 12
_diffrn_reflns_limit_k_min -12
_diffrn_reflns_limit_l_max 16
_diffrn_reflns_limit_l_min -9
_diffrn_reflns_number 7614
_diffrn_reflns_theta_full 70.7724
_diffrn_reflns_theta_max 70.77
_diffrn_reflns_theta_min 4.33
_diffrn_source 'SuperNova (Cu) X-ray Source'
_exptl_absorpt_coefficient_mu 1.926
_exptl_absorpt_correction_T_max 1.00000
_exptl_absorpt_correction_T_min 0.62807
_exptl_absorpt_correction_type multi-scan
_exptl_absorpt_process_details
;
CrysAlisPro, Agilent Technologies,
Version 1.171.35.19 (release 27-10-2011 CrysAlis171 .NET)
(compiled Oct 27 2011,15:02:11)
Empirical absorption correction using spherical harmonics,
 implemented in SCALE3 ABSPACK scaling algorithm.
;
_exptl_crystal_colour 'clear light yellow'
_exptl_crystal_colour_lustre clear
_exptl_crystal_colour_modifier light
_exptl_crystal_colour_primary yellow
_exptl_crystal_density_diffrn 1.3364
_exptl_crystal_description needle
_exptl_crystal_F_000 787.5997
_exptl_crystal_preparation 'Recrystalization from DCM'
_exptl_crystal_recrystallization_method 'Recrystalization from DCM'
_exptl_crystal_size_max 0.08
_exptl_crystal_size_mid 0.07
_exptl_crystal_size_min 0.04
_refine_diff_density_max 0.2035
_refine_diff_density_min -0.2170
_refine_diff_density_rms 0.0429
_refine_ls_d_res_high 0.8165
_refine_ls_d_res_low 10.2014
_refine_ls_extinction_expression Fc^*^=kFc[1+0.001xFc^2^\l^3^/sin(2\q)]^-1/4^
_refine_ls_goodness_of_fit_ref 1.0820
_refine_ls_hydrogen_treatment mixed
_refine_ls_matrix_type full
_refine_ls_number_constraints 34
_refine_ls_number_parameters 250
_refine_ls_number_reflns 3510
_refine_ls_number_restraints 0
_refine_ls_restrained_S_all 1.0820
_refine_ls_R_factor_all 0.0636
_refine_ls_R_factor_gt 0.0457
_refine_ls_shift/su_max 0.0007
_refine_ls_shift/su_mean 0.0000
_refine_ls_structure_factor_coef Fsqd
_refine_ls_weighting_details 'w=1/[\s^2^(Fo^2^)+(0.0618P)^2^+0.1169P] where P=(Fo^2^+2Fc^2^)/3'
_refine_ls_weighting_scheme calc
_refine_ls_wR_factor_gt 0.1189
_refine_ls_wR_factor_ref 0.1395
_reflns_Friedel_coverage 0.0
_reflns_limit_h_max 11
_reflns_limit_h_min -16
_reflns_limit_k_max 12
_reflns_limit_k_min 0
_reflns_limit_l_max 16
_reflns_limit_l_min -10
_reflns_number_gt 2565
_reflns_number_total 3510
_reflns_threshold_expression I>=2u(I)
_cod_data_source_file jo6b01096_si_002.cif
_cod_data_source_block exp_4504
_cod_original_sg_symbol_Hall '-P 2ybc (x-z,y,z)'
_cod_database_code 4036966
_chemical_oxdiff_formula 'C23 H19 N2 O Cl'
_reflns_odcompleteness_completeness 100.00
_reflns_odcompleteness_iscentric 1
_reflns_odcompleteness_theta 66.97
_olex2_refinement_description
;
1. Fixed Uiso
 At 1.2 times of:
  All C(H) groups, All C(H,H) groups, All C(H,H,H) groups
2. Rigid bond restraints
 All non-hydrogen atoms
 with sigma for 1-2 distances of 0.01 and sigma for 1-3 distances of 0.01
3.a Ternary CH refined with riding coordinates:
 C5(H5)
3.b Secondary CH2 refined with riding coordinates:
 C17(H17a,H17b), C10(H10a,H10b)
3.c Aromatic/amide H refined with riding coordinates:
 C2(H2), C8(H8), C13(H13), C16(H16), C7(H7), C15(H15), C23(H23), C14(H14),
 C19(H19), C22(H22), C20(H20), C21(H21)
;
_olex2_submission_special_instructions 'No special instructions were received'

loop_
_space_group_symop_id
_space_group_symop_operation_xyz
1 x,y,z
2 -x+1/2,y+1/2,-z+1/2
3 -x,-y,-z
4 x-1/2,-y-1/2,z-1/2

loop_
_atom_site_label
_atom_site_type_symbol
_atom_site_fract_x
_atom_site_fract_y
_atom_site_fract_z
_atom_site_U_iso_or_equiv
_atom_site_adp_type
_atom_site_occupancy
_atom_site_refinement_flags_posn
_atom_site_refinement_flags_adp
Cl1 Cl 0.07981(5) 0.14153(7) 0.10395(5) 0.0959(3) Uani 1.000000 . U
N1 N 0.43521(12) -0.14950(16) -0.00568(12) 0.0586(4) Uani 1.000000 . U
N2 N 0.33533(13) -0.22826(18) -0.14612(12) 0.0635(5) Uani 1.000000 . U
C3 C 0.26122(15) -0.0855(2) -0.03614(14) 0.0579(5) Uani 1.000000 . U
O1 O 0.18695(13) -0.12667(18) -0.19472(12) 0.0872(5) Uani 1.000000 . U
C4 C 0.25614(17) -0.1492(2) -0.13166(15) 0.0651(5) Uani 1.000000 . U
C11 C 0.41690(16) -0.3930(2) 0.08730(16) 0.0623(5) Uani 1.000000 . U
C6 C 0.35176(14) -0.08504(19) 0.02450(14) 0.0554(5) Uani 1.000000 . U
C9 C 0.51911(16) -0.1839(3) 0.06608(18) 0.0690(6) Uani 1.000000 . U
C12 C 0.37778(15) -0.3828(2) -0.00843(15) 0.0589(5) Uani 1.000000 . U
C1 C 0.18365(17) 0.0534(2) 0.07370(17) 0.0681(6) Uani 1.000000 . U
C2 C 0.17835(16) -0.0145(2) -0.01146(16) 0.0669(6) Uani 1.000000 . U
H2 H 0.11918(16) -0.0132(2) -0.05287(16) 0.0802(7) Uiso 1.000000 R .
C8 C 0.27113(17) 0.0529(2) 0.13482(16) 0.0694(6) Uani 1.000000 . U
H8 H 0.27391(17) 0.0978(2) 0.19308(16) 0.0833(7) Uiso 1.000000 R .
C13 C 0.31090(17) -0.4791(2) -0.04788(17) 0.0688(6) Uani 1.000000 . U
H13 H 0.28586(17) -0.4731(2) -0.11213(17) 0.0826(7) Uiso 1.000000 R .
C16 C 0.38511(19) -0.4988(2) 0.14065(18) 0.0783(7) Uani 1.000000 . U
H16 H 0.40993(19) -0.5063(2) 0.20488(18) 0.0940(8) Uiso 1.000000 R .
C7 C 0.35456(16) -0.0136(2) 0.11019(16) 0.0660(5) Uani 1.000000 . U
H7 H 0.41390(16) -0.0110(2) 0.15133(16) 0.0792(7) Uiso 1.000000 R .
C17 C 0.34888(18) -0.2780(2) -0.24205(15) 0.0720(6) Uani 1.000000 . U
H17a H 0.37285(18) -0.3698(2) -0.23723(15) 0.0864(7) Uiso 1.000000 R .
H17b H 0.28444(18) -0.2779(2) -0.28110(15) 0.0864(7) Uiso 1.000000 R .
C5 C 0.41003(15) -0.2651(2) -0.06732(14) 0.0592(5) Uani 1.000000 . U
H5 H 0.47121(15) -0.2920(2) -0.09489(14) 0.0711(6) Uiso 1.000000 R .
C18 C 0.42228(16) -0.1943(2) -0.29021(14) 0.0655(5) Uani 1.000000 . U
C10 C 0.48839(17) -0.2902(2) 0.13480(17) 0.0741(6) Uani 1.000000 . U
H10a H 0.45685(17) -0.2466(2) 0.18556(17) 0.0889(7) Uiso 1.000000 R .
H10b H 0.54826(17) -0.3355(2) 0.16384(17) 0.0889(7) Uiso 1.000000 R .
C15 C 0.3176(2) -0.5933(3) 0.1009(2) 0.0865(8) Uani 1.000000 . U
H15 H 0.2973(2) -0.6632(3) 0.1381(2) 0.1038(9) Uiso 1.000000 R .
C23 C 0.41170(18) -0.0559(3) -0.29426(16) 0.0750(6) Uani 1.000000 . U
H23 H 0.36046(18) -0.0156(3) -0.26476(16) 0.0900(8) Uiso 1.000000 R .
C14 C 0.2809(2) -0.5838(2) 0.0067(2) 0.0811(7) Uani 1.000000 . U
H14 H 0.2358(2) -0.6475(2) -0.0207(2) 0.0973(8) Uiso 1.000000 R .
C19 C 0.4993(2) -0.2524(3) -0.33378(18) 0.0944(8) Uani 1.000000 . U
H19 H 0.5078(2) -0.3450(3) -0.33261(18) 0.1133(10) Uiso 1.000000 R .
C22 C 0.4750(2) 0.0227(3) -0.3407(2) 0.0977(9) Uani 1.000000 . U
H22 H 0.4660(2) 0.1152(3) -0.3430(2) 0.1172(11) Uiso 1.000000 R .
C20 C 0.5650(3) -0.1704(5) -0.3800(2) 0.1189(12) Uani 1.000000 . U
H20 H 0.6180(3) -0.2085(5) -0.4083(2) 0.1427(15) Uiso 1.000000 R .
C21 C 0.5506(3) -0.0341(5) -0.3832(2) 0.1135(11) Uani 1.000000 . U
H21 H 0.5932(3) 0.0196(5) -0.4148(2) 0.1362(13) Uiso 1.000000 R .
H9a H 0.541(3) -0.101(4) 0.100(2) 0.1362(13) Uiso 1.000000 R .
H9b H 0.573(2) -0.220(3) 0.030(2) 0.1362(13) Uiso 1.000000 R .

loop_
_atom_site_aniso_label
_atom_site_aniso_U_11
_atom_site_aniso_U_22
_atom_site_aniso_U_33
_atom_site_aniso_U_12
_atom_site_aniso_U_13
_atom_site_aniso_U_23
Cl1 0.0849(5) 0.0975(5) 0.1072(6) 0.0255(4) 0.0189(4) -0.0074(4)
N1 0.0520(9) 0.0597(10) 0.0629(10) -0.0027(7) 0.0014(7) 0.0011(8)
N2 0.0716(11) 0.0656(11) 0.0523(10) 0.0027(9) 0.0021(8) 0.0015(8)
C3 0.0565(11) 0.0557(11) 0.0601(12) -0.0020(9) -0.0003(9) 0.0033(9)
O1 0.0801(11) 0.1053(13) 0.0701(10) 0.0130(9) -0.0187(8) -0.0052(9)
C4 0.0658(13) 0.0658(13) 0.0615(13) -0.0019(10) -0.0031(10) 0.0049(10)
C11 0.0619(12) 0.0601(12) 0.0645(12) 0.0115(9) 0.0050(9) 0.0049(10)
C6 0.0530(11) 0.0520(10) 0.0606(12) -0.0041(8) 0.0034(8) 0.0045(9)
C9 0.0519(12) 0.0793(15) 0.0735(15) -0.0003(11) -0.0035(10) -0.0000(12)
C12 0.0566(11) 0.0559(11) 0.0644(12) 0.0057(9) 0.0075(9) 0.0022(9)
C1 0.0690(13) 0.0605(13) 0.0756(14) 0.0071(10) 0.0112(11) 0.0020(11)
C2 0.0582(12) 0.0660(13) 0.0745(14) 0.0042(10) -0.0015(10) 0.0046(11)
C8 0.0783(14) 0.0625(13) 0.0670(13) 0.0010(11) 0.0055(11) -0.0057(10)
C13 0.0713(13) 0.0619(13) 0.0731(14) -0.0005(10) 0.0069(11) -0.0025(11)
C16 0.0950(17) 0.0701(14) 0.0704(15) 0.0143(13) 0.0115(12) 0.0135(12)
C7 0.0616(12) 0.0636(12) 0.0703(13) -0.0029(10) -0.0046(10) -0.0046(10)
C17 0.0896(16) 0.0659(14) 0.0598(13) -0.0017(11) 0.0045(11) -0.0041(10)
C5 0.0579(11) 0.0602(12) 0.0592(12) 0.0027(9) 0.0043(9) 0.0012(9)
C18 0.0715(13) 0.0768(14) 0.0460(11) 0.0002(11) -0.0034(9) -0.0003(10)
C10 0.0700(14) 0.0801(15) 0.0686(14) 0.0059(12) -0.0087(10) 0.0052(12)
C15 0.106(2) 0.0615(14) 0.095(2) 0.0002(13) 0.0241(16) 0.0157(13)
C23 0.0771(15) 0.0769(15) 0.0684(14) -0.0105(12) -0.0042(11) 0.0033(12)
C14 0.0874(17) 0.0596(14) 0.0977(19) -0.0088(12) 0.0164(14) -0.0019(13)
C19 0.106(2) 0.112(2) 0.0650(15) 0.0190(17) 0.0085(14) -0.0057(14)
C22 0.106(2) 0.105(2) 0.0792(18) -0.0353(18) 0.0006(16) 0.0087(16)
C20 0.098(2) 0.190(4) 0.0735(19) 0.004(2) 0.0277(16) -0.005(2)
C21 0.109(2) 0.151(3) 0.081(2) -0.046(2) 0.0108(17) 0.007(2)

loop_
_atom_type_symbol
_atom_type_scat_dispersion_real
_atom_type_scat_dispersion_imag
_atom_type_scat_Cromer_Mann_a1
_atom_type_scat_Cromer_Mann_a2
_atom_type_scat_Cromer_Mann_a3
_atom_type_scat_Cromer_Mann_a4
_atom_type_scat_Cromer_Mann_b1
_atom_type_scat_Cromer_Mann_b2
_atom_type_scat_Cromer_Mann_b3
_atom_type_scat_Cromer_Mann_b4
_atom_type_scat_Cromer_Mann_c
_atom_type_scat_source
_atom_type_scat_dispersion_source
H 0.00000 0.00000 0.49300 0.32291 0.14019 0.04081 10.51090 26.12570 3.14236 57.79970 0.0030380000826 'International Tables Volume C Table 6.1.1.4 (pp. 500-502)' 'Henke, Gullikson and Davis, At. Data and Nucl. Data Tables, 1993, 54, 2'
C 0.01920 0.00962 2.31000 1.02000 1.58860 0.86500 20.84390 10.20750 0.56870 51.65120 0.215599998832 'International Tables Volume C Table 6.1.1.4 (pp. 500-502)' 'Henke, Gullikson and Davis, At. Data and Nucl. Data Tables, 1993, 54, 2'
Cl 0.36843 0.69943 11.46040 7.19640 6.25560 1.64550 0.01040 1.16620 18.51940 47.77840 -9.55739974976 'International Tables Volume C Table 6.1.1.4 (pp. 500-502)' 'Henke, Gullikson and Davis, At. Data and Nucl. Data Tables, 1993, 54, 2'
O 0.05239 0.03377 3.04850 2.28680 1.54630 0.86700 13.27710 5.70110 0.32390 32.90890 0.250800013542 'International Tables Volume C Table 6.1.1.4 (pp. 500-502)' 'Henke, Gullikson and Davis, At. Data and Nucl. Data Tables, 1993, 54, 2'
N 0.03256 0.01839 12.21260 3.13220 2.01250 1.16630 0.00570 9.89330 28.99750 0.58260 -11.5290002823 'International Tables Volume C Table 6.1.1.4 (pp. 500-502)' 'Henke, Gullikson and Davis, At. Data and Nucl. Data Tables, 1993, 54, 2'

loop_
_geom_angle_atom_site_label_1
_geom_angle_atom_site_label_2
_geom_angle_atom_site_label_3
_geom_angle
C9 N1 C6 118.52(18)
C5 N1 C6 113.85(15)
C5 N1 C9 109.46(17)
C17 N2 C4 120.82(18)
C5 N2 C4 121.11(17)
C5 N2 C17 118.07(17)
C6 C3 C4 120.24(19)
C2 C3 C4 119.05(19)
C2 C3 C6 120.38(19)
C3 C4 N2 115.26(18)
O1 C4 N2 122.6(2)
O1 C4 C3 122.1(2)
C16 C11 C12 118.2(2)
C10 C11 C12 122.13(19)
C10 C11 C16 119.7(2)
C3 C6 N1 118.73(18)
C7 C6 N1 123.42(18)
C7 C6 C3 117.77(19)
C10 C9 N1 111.13(17)
H9a C9 N1 108(2)
H9a C9 C10 111.3(19)
H9b C9 N1 105.8(19)
H9b C9 C10 109.6(19)
H9b C9 H9a 111(3)
C13 C12 C11 119.6(2)
C5 C12 C11 118.75(18)
C5 C12 C13 121.64(19)
C2 C1 Cl1 119.85(18)
C8 C1 Cl1 119.91(18)
C8 C1 C2 120.2(2)
C1 C2 C3 120.2(2)
H2 C2 C3 119.91(12)
H2 C2 C1 119.91(13)
H8 C8 C1 119.87(13)
C7 C8 C1 120.3(2)
C7 C8 H8 119.87(13)
H13 C13 C12 119.47(13)
C14 C13 C12 121.1(2)
C14 C13 H13 119.47(15)
H16 C16 C11 119.14(14)
C15 C16 C11 121.7(2)
C15 C16 H16 119.14(15)
C8 C7 C6 121.14(19)
H7 C7 C6 119.43(12)
H7 C7 C8 119.43(13)
H17a C17 N2 109.17(12)
H17b C17 N2 109.17(12)
H17b C17 H17a 107.9
C18 C17 N2 112.19(18)
C18 C17 H17a 109.17(13)
C18 C17 H17b 109.17(12)
N2 C5 N1 110.30(16)
C12 C5 N1 110.29(16)
C12 C5 N2 113.31(16)
H5 C5 N1 107.57(10)
H5 C5 N2 107.57(10)
H5 C5 C12 107.57(10)
C23 C18 C17 120.1(2)
C19 C18 C17 121.4(2)
C19 C18 C23 118.5(2)
C9 C10 C11 113.28(19)
H10a C10 C11 108.92(13)
H10a C10 C9 108.92(14)
H10b C10 C11 108.92(12)
H10b C10 C9 108.92(12)
H10b C10 H10a 107.7
H15 C15 C16 120.13(15)
C14 C15 C16 119.7(2)
C14 C15 H15 120.13(15)
H23 C23 C18 119.23(14)
C22 C23 C18 121.5(3)
C22 C23 H23 119.23(19)
C15 C14 C13 119.7(2)
H14 C14 C13 120.15(15)
H14 C14 C15 120.15(15)
H19 C19 C18 120.23(17)
C20 C19 C18 119.5(3)
C20 C19 H19 120.2(2)
H22 C22 C23 119.98(19)
C21 C22 C23 120.0(3)
C21 C22 H22 120.0(2)
H20 C20 C19 120.1(2)
C21 C20 C19 119.8(3)
C21 C20 H20 120.1(2)
C20 C21 C22 120.6(3)
H21 C21 C22 119.7(2)
H21 C21 C20 119.7(2)

loop_
_geom_bond_atom_site_label_1
_geom_bond_atom_site_label_2
_geom_bond_distance
Cl1 C1 1.735(2)
N1 C6 1.394(2)
N1 C9 1.465(3)
N1 C5 1.459(3)
N2 C4 1.353(3)
N2 C17 1.466(3)
N2 C5 1.455(2)
C3 C4 1.480(3)
C3 C6 1.403(3)
C3 C2 1.391(3)
O1 C4 1.230(2)
C11 C12 1.393(3)
C11 C16 1.388(3)
C11 C10 1.507(3)
C6 C7 1.396(3)
C9 C10 1.520(3)
C9 H9a 0.99(3)
C9 H9b 0.99(3)
C12 C13 1.386(3)
C12 C5 1.525(3)
C1 C2 1.370(3)
C1 C8 1.374(3)
C2 H2 0.9300
C8 H8 0.9300
C8 C7 1.374(3)
C13 H13 0.9300
C13 C14 1.381(3)
C16 H16 0.9300
C16 C15 1.380(4)
C7 H7 0.9300
C17 H17a 0.9700
C17 H17b 0.9700
C17 C18 1.505(3)
C5 H5 0.9800
C18 C23 1.388(3)
C18 C19 1.382(3)
C10 H10a 0.9700
C10 H10b 0.9700
C15 H15 0.9300
C15 C14 1.364(4)
C23 H23 0.9300
C23 C22 1.370(3)
C14 H14 0.9300
C19 H19 0.9300
C19 C20 1.410(4)
C22 H22 0.9300
C22 C21 1.355(4)
C20 H20 0.9300
C20 C21 1.372(5)
C21 H21 0.9300
